data_4302924
loop_
_publ_author_name
'Gregory L. Smith'
'Gary J. Schrobilgen'

_publ_section_title
;
On the Reactivity of F3S\\tbNXeF+: Syntheses and Structural
Characterizations of [F4S=N-Xe---N\\tbSF3][AsF6], a Rare Example of a
N-Xe-N Linkage, and [F3S(N\\tbSF3)2][AsF6]
;
_journal_name_full 'Inorganic Chemistry'
_journal_page_first 7714
_journal_page_last 7728
_journal_paper_doi 10.1021/ic900651n
_journal_volume 48
_journal_year 2009
_chemical_formula_sum 'As F15 N2 S3'
_chemical_formula_weight 484.12
_chemical_name_common 'F3 S, As F6, N S F3, N S F3'
_chemical_name_systematic
; 
 ? 
;
_space_group_IT_number 14
_symmetry_cell_setting monoclinic
_symmetry_space_group_name_Hall '-P 2yn'
_symmetry_space_group_name_H-M 'P 1 21/n 1'
_atom_sites_solution_primary direct
_atom_sites_solution_secondary difmap
_audit_creation_method SHELXL-97
_cell_angle_alpha 90.00
_cell_angle_beta 97.9190(10)
_cell_angle_gamma 90.00
_cell_formula_units_Z 4
_cell_length_a 7.4722(5)
_cell_length_b 16.2644(11)
_cell_length_c 10.4247(7)
_cell_measurement_temperature 100(2)
_cell_measurement_theta_max 59.99
_cell_measurement_theta_min 0
_cell_volume 1254.84(15)
_computing_cell_refinement 'Bruker SMART'
_computing_data_collection 'Bruker SMART'
_computing_data_reduction 'Bruker SAINT'
_computing_molecular_graphics 'Bruker SHELXTL'
_computing_publication_material 'Bruker SHELXTL'
_computing_structure_refinement 'Bruker SHELXTL'
_computing_structure_solution 'Bruker SHELXTL'
_diffrn_ambient_temperature 100(2)
_diffrn_measured_fraction_theta_full 0.995
_diffrn_measured_fraction_theta_max 0.995
_diffrn_measurement_device_type 'CCD area detector'
_diffrn_measurement_method 'phi and omega scans'
_diffrn_radiation_monochromator graphite
_diffrn_radiation_source 'sealed tube'
_diffrn_radiation_type MoK\a
_diffrn_radiation_wavelength 0.71073
_diffrn_reflns_av_R_equivalents 0.0357
_diffrn_reflns_av_sigmaI/netI 0.0303
_diffrn_reflns_limit_h_max 9
_diffrn_reflns_limit_h_min -10
_diffrn_reflns_limit_k_max 16
_diffrn_reflns_limit_k_min -22
_diffrn_reflns_limit_l_max 14
_diffrn_reflns_limit_l_min -13
_diffrn_reflns_number 18379
_diffrn_reflns_theta_full 30.00
_diffrn_reflns_theta_max 30.00
_diffrn_reflns_theta_min 3.19
_exptl_absorpt_coefficient_mu 3.388
_exptl_absorpt_correction_type none
_exptl_crystal_colour colorless
_exptl_crystal_density_diffrn 2.563
_exptl_crystal_density_method 'not measured'
_exptl_crystal_description blade
_exptl_crystal_F_000 920
_exptl_crystal_size_max 0.28
_exptl_crystal_size_mid 0.12
_exptl_crystal_size_min 0.06
_refine_diff_density_max 0.934
_refine_diff_density_min -0.746
_refine_diff_density_rms 0.093
_refine_ls_extinction_coef 0.00000(18)
_refine_ls_extinction_expression Fc^*^=kFc[1+0.001xFc^2^\l^3^/sin(2\q)]^-1/4^
_refine_ls_extinction_method SHELXL
_refine_ls_goodness_of_fit_ref 1.366
_refine_ls_matrix_type full
_refine_ls_number_parameters 191
_refine_ls_number_reflns 3648
_refine_ls_number_restraints 0
_refine_ls_restrained_S_all 1.366
_refine_ls_R_factor_all 0.0470
_refine_ls_R_factor_gt 0.0324
_refine_ls_shift/su_max 1.969
_refine_ls_shift/su_mean 0.012
_refine_ls_structure_factor_coef Fsqd
_refine_ls_weighting_details 'calc w=1/[\s^2^(Fo^2^)+(0.0201P)^2^+0.0000P] where P=(Fo^2^+2Fc^2^)/3'
_refine_ls_weighting_scheme calc
_refine_ls_wR_factor_gt 0.0614
_refine_ls_wR_factor_ref 0.0633
_reflns_number_gt 2909
_reflns_number_total 3648
_reflns_threshold_expression >2sigma(I)
_cod_data_source_file ic900651n_si_002_2.cif
_cod_data_source_block F3S_2NSF3+AsF6-
_cod_database_code 4302924

loop_
_symmetry_equiv_pos_as_xyz
'x, y, z'
'-x+1/2, y+1/2, -z+1/2'
'-x, -y, -z'
'x-1/2, -y-1/2, z-1/2'

loop_
_atom_site_label
_atom_site_type_symbol
_atom_site_fract_x
_atom_site_fract_y
_atom_site_fract_z
_atom_site_U_iso_or_equiv
_atom_site_adp_type
_atom_site_occupancy
_atom_site_symmetry_multiplicity
_atom_site_calc_flag
_atom_site_refinement_flags
_atom_site_disorder_assembly
_atom_site_disorder_group
S2 S 0.31723(8) 0.08198(3) 0.34776(6) 0.02173(12) Uani 1 1 d . . .
F10 F 0.12743(18) 0.11483(8) 0.35139(13) 0.0333(3) Uani 1 1 d . . .
F11 F 0.2718(2) 0.04078(10) 0.21660(15) 0.0436(4) Uani 1 1 d . . .
F12 F 0.2926(2) 0.00519(9) 0.42613(16) 0.0432(4) Uani 1 1 d . . .
N1 N 0.4684(3) 0.13150(12) 0.3747(2) 0.0359(5) Uani 1 1 d . . .
S3 S 0.32432(8) 0.34780(3) 0.53841(6) 0.02381(13) Uani 1 1 d . . .
F13 F 0.3038(2) 0.42939(9) 0.46749(17) 0.0483(4) Uani 1 1 d . . .
F14 F 0.1797(2) 0.36534(10) 0.62467(16) 0.0459(4) Uani 1 1 d . . .
F15 F 0.2001(2) 0.30035(9) 0.43583(15) 0.0411(4) Uani 1 1 d . . .
N2 N 0.4926(3) 0.31785(12) 0.59206(19) 0.0279(4) Uani 1 1 d . . .
S1 S 0.70840(8) 0.21954(3) 0.50841(6) 0.02339(13) Uani 1 1 d . . .
F7 F 0.65831(18) 0.16847(8) 0.61925(14) 0.0313(3) Uani 1 1 d . . .
F8 F 0.83734(18) 0.15713(8) 0.46270(15) 0.0360(4) Uani 1 1 d . . .
F9 F 0.85242(17) 0.27127(8) 0.58799(13) 0.0316(3) Uani 1 1 d . . .
F2 F 0.82005(19) 0.29633(9) 0.32051(14) 0.0361(3) Uani 1 1 d . . .
As1 As 0.72042(3) 0.388546(14) 0.26244(2) 0.02386(7) Uani 1 1 d . . .
F1 F 0.51349(17) 0.34627(9) 0.27924(14) 0.0354(3) Uani 1 1 d . . .
F3 F 0.9290(2) 0.42680(9) 0.24692(17) 0.0456(4) Uani 1 1 d . . .
F4 F 0.7406(2) 0.42098(11) 0.42020(17) 0.0555(5) Uani 1 1 d . . .
F5 F 0.6218(3) 0.47748(11) 0.2085(2) 0.0731(6) Uani 1 1 d . . .
F6 F 0.7053(2) 0.34818(11) 0.11006(14) 0.0468(4) Uani 1 1 d . . .

loop_
_atom_site_aniso_label
_atom_site_aniso_U_11
_atom_site_aniso_U_22
_atom_site_aniso_U_33
_atom_site_aniso_U_23
_atom_site_aniso_U_13
_atom_site_aniso_U_12
S2 0.0233(3) 0.0201(2) 0.0213(3) -0.0025(2) 0.0010(2) 0.0025(2)
F10 0.0248(8) 0.0442(8) 0.0296(8) -0.0082(6) -0.0011(6) 0.0120(6)
F11 0.0422(9) 0.0511(9) 0.0348(9) -0.0242(7) -0.0048(7) 0.0135(7)
F12 0.0468(10) 0.0276(7) 0.0536(11) 0.0131(7) 0.0011(8) -0.0037(7)
N1 0.0359(13) 0.0357(11) 0.0381(14) -0.0074(10) 0.0118(10) -0.0084(9)
S3 0.0242(3) 0.0218(3) 0.0262(3) -0.0008(2) 0.0066(2) -0.0001(2)
F13 0.0625(11) 0.0261(7) 0.0589(12) 0.0122(7) 0.0170(9) 0.0138(8)
F14 0.0333(9) 0.0585(10) 0.0504(11) -0.0063(8) 0.0217(8) 0.0042(7)
F15 0.0318(8) 0.0418(8) 0.0450(10) -0.0103(7) -0.0108(7) 0.0032(7)
N2 0.0260(11) 0.0331(11) 0.0251(11) -0.0027(8) 0.0052(8) -0.0021(9)
S1 0.0173(3) 0.0242(3) 0.0287(3) 0.0032(2) 0.0032(2) -0.0007(2)
F7 0.0272(7) 0.0316(7) 0.0350(8) 0.0107(6) 0.0039(6) -0.0016(6)
F8 0.0223(7) 0.0329(7) 0.0545(10) 0.0035(7) 0.0111(7) 0.0066(6)
F9 0.0209(7) 0.0374(8) 0.0340(8) 0.0065(6) -0.0051(6) -0.0071(6)
F2 0.0308(8) 0.0414(8) 0.0376(9) 0.0105(7) 0.0095(7) 0.0045(7)
As1 0.02177(13) 0.02525(12) 0.02600(14) -0.00242(10) 0.00841(10) -0.00129(10)
F1 0.0182(7) 0.0526(9) 0.0357(9) -0.0042(7) 0.0052(6) -0.0064(7)
F3 0.0346(9) 0.0378(8) 0.0690(12) -0.0063(8) 0.0237(8) -0.0141(7)
F4 0.0557(11) 0.0676(11) 0.0473(11) -0.0363(9) 0.0213(9) -0.0205(9)
F5 0.0638(12) 0.0507(10) 0.1134(18) 0.0401(11) 0.0428(12) 0.0300(9)
F6 0.0430(10) 0.0789(12) 0.0190(8) -0.0064(8) 0.0059(7) -0.0032(9)

loop_
_atom_type_symbol
_atom_type_description
_atom_type_scat_dispersion_real
_atom_type_scat_dispersion_imag
_atom_type_scat_source
N N 0.0061 0.0033 'International Tables Vol C Tables 4.2.6.8 and 6.1.1.4'
F F 0.0171 0.0103 'International Tables Vol C Tables 4.2.6.8 and 6.1.1.4'
S S 0.1246 0.1234 'International Tables Vol C Tables 4.2.6.8 and 6.1.1.4'
As As 0.0499 2.0058 'International Tables Vol C Tables 4.2.6.8 and 6.1.1.4'

loop_
_geom_angle_atom_site_label_1
_geom_angle_atom_site_label_2
_geom_angle_atom_site_label_3
_geom_angle
_geom_angle_site_symmetry_1
_geom_angle_site_symmetry_3
_geom_angle_publ_flag
N1 S2 F12 121.74(12) . . ?
N1 S2 F11 120.93(12) . . ?
F12 S2 F11 95.33(9) . . ?
N1 S2 F10 121.89(11) . . ?
F12 S2 F10 95.33(9) . . ?
F11 S2 F10 94.82(8) . . ?
N2 S3 F13 121.82(11) . . ?
N2 S3 F15 122.22(10) . . ?
F13 S3 F15 95.17(10) . . ?
N2 S3 F14 120.19(11) . . ?
F13 S3 F14 95.25(9) . . ?
F15 S3 F14 95.51(9) . . ?
F7 S1 F9 96.79(8) . . ?
F7 S1 F8 96.15(8) . . ?
F9 S1 F8 96.27(8) . . ?
F5 As1 F3 91.05(9) . . ?
F5 As1 F6 92.86(10) . . ?
F3 As1 F6 89.79(8) . . ?
F5 As1 F4 91.86(11) . . ?
F3 As1 F4 91.03(8) . . ?
F6 As1 F4 175.19(9) . . ?
F5 As1 F1 91.10(8) . . ?
F3 As1 F1 177.82(7) . . ?
F6 As1 F1 89.76(7) . . ?
F4 As1 F1 89.25(7) . . ?
F5 As1 F2 178.96(8) . . ?
F3 As1 F2 89.70(7) . . ?
F6 As1 F2 87.86(8) . . ?
F4 As1 F2 87.41(8) . . ?
F1 As1 F2 88.15(7) . . ?

loop_
_geom_bond_atom_site_label_1
_geom_bond_atom_site_label_2
_geom_bond_distance
_geom_bond_site_symmetry_2
_geom_bond_publ_flag
S2 N1 1.384(2) . ?
S2 F12 1.5175(15) . ?
S2 F11 1.5185(15) . ?
S2 F10 1.5209(14) . ?
S3 N2 1.392(2) . ?
S3 F13 1.5165(15) . ?
S3 F15 1.5254(15) . ?
S3 F14 1.5250(15) . ?
S1 F7 1.5114(14) . ?
S1 F9 1.5193(14) . ?
S1 F8 1.5205(14) . ?
F2 As1 1.7453(14) . ?
As1 F5 1.6843(16) . ?
As1 F3 1.7063(14) . ?
As1 F6 1.7081(15) . ?
As1 F4 1.7138(16) . ?
As1 F1 1.7230(13) . ?
